data_2228860
loop_
_publ_author_name
'Cai, Hong-Ling'
'Dai, Jing'

_publ_section_title
;
 2,4,6-Trimethylpyridinium dihydrogen phosphate
;
_journal_coeditor_code RZ2528
_journal_issue 1
_journal_name_full 'Acta Crystallographica Section E'
_journal_page_first o72
_journal_paper_doi 10.1107/S1600536810050646
_journal_volume 67
_journal_year 2011
_chemical_formula_iupac 'C8 H9 N +, H2 O4 P -'
_chemical_formula_moiety 'C8 H9 N +, H2 O4 P -'
_chemical_formula_sum 'C8 H11 N O4 P'
_chemical_formula_weight 216.15
_chemical_name_systematic
;
2,4,6-Trimethylpyridinium dihydrogen phosphate
;
_space_group_IT_number 11
_symmetry_cell_setting monoclinic
_symmetry_space_group_name_Hall '-P 2yb'
_symmetry_space_group_name_H-M 'P 1 21/m 1'
_atom_sites_solution_hydrogens geom
_atom_sites_solution_primary direct
_atom_sites_solution_secondary difmap
_audit_creation_method SHELXL-97
_cell_angle_alpha 90.00
_cell_angle_beta 100.99(3)
_cell_angle_gamma 90.00
_cell_formula_units_Z 2
_cell_length_a 8.6323(17)
_cell_length_b 6.7133(13)
_cell_length_c 8.6841(17)
_cell_measurement_reflns_used 1229
_cell_measurement_temperature 298(2)
_cell_measurement_theta_max 27.48
_cell_measurement_theta_min 3.05
_cell_volume 494.02(17)
_computing_cell_refinement 'CrystalClear (Rigaku, 2005)'
_computing_data_collection 'CrystalClear (Rigaku, 2005)'
_computing_data_reduction 'CrystalClear (Rigaku, 2005)'
_computing_molecular_graphics 'SHELXTL (Sheldrick, 2008)'
_computing_publication_material 'SHELXTL (Sheldrick, 2008)'
_computing_structure_refinement 'SHELXL97 (Sheldrick, 2008)'
_computing_structure_solution 'SHELXS97 (Sheldrick, 2008)'
_diffrn_ambient_temperature 298(2)
_diffrn_detector_area_resol_mean 13.6612
_diffrn_measured_fraction_theta_full 0.997
_diffrn_measured_fraction_theta_max 0.997
_diffrn_measurement_device_type 'Rigaku Mercury2'
_diffrn_measurement_method 'CCD profile fitting'
_diffrn_radiation_monochromator graphite
_diffrn_radiation_source 'fine-focus sealed tube'
_diffrn_radiation_type MoK\a
_diffrn_radiation_wavelength 0.71073
_diffrn_reflns_av_R_equivalents 0.0334
_diffrn_reflns_av_sigmaI/netI 0.0255
_diffrn_reflns_limit_h_max 11
_diffrn_reflns_limit_h_min -11
_diffrn_reflns_limit_k_max 8
_diffrn_reflns_limit_k_min -8
_diffrn_reflns_limit_l_max 11
_diffrn_reflns_limit_l_min -11
_diffrn_reflns_number 5154
_diffrn_reflns_theta_full 27.48
_diffrn_reflns_theta_max 27.48
_diffrn_reflns_theta_min 3.05
_exptl_absorpt_coefficient_mu 0.267
_exptl_absorpt_correction_T_max 1.000
_exptl_absorpt_correction_T_min 0.910
_exptl_absorpt_correction_type multi-scan
_exptl_absorpt_process_details '(CrystalClear; Rigaku, 2005)'
_exptl_crystal_colour Colorless
_exptl_crystal_density_diffrn 1.453
_exptl_crystal_density_method 'not measured'
_exptl_crystal_description block
_exptl_crystal_F_000 226
_exptl_crystal_size_max 0.30
_exptl_crystal_size_mid 0.05
_exptl_crystal_size_min 0.05
_refine_diff_density_max 0.452
_refine_diff_density_min -0.290
_refine_ls_extinction_method none
_refine_ls_goodness_of_fit_ref 1.175
_refine_ls_hydrogen_treatment mixed
_refine_ls_matrix_type full
_refine_ls_number_parameters 86
_refine_ls_number_reflns 1229
_refine_ls_number_restraints 1
_refine_ls_restrained_S_all 1.174
_refine_ls_R_factor_all 0.0531
_refine_ls_R_factor_gt 0.0469
_refine_ls_shift/su_max 0.000
_refine_ls_shift/su_mean 0.000
_refine_ls_structure_factor_coef Fsqd
_refine_ls_weighting_details 'calc w=1/[\s^2^(Fo^2^)+(0.0788P)^2^+0.1875P] where P=(Fo^2^+2Fc^2^)/3'
_refine_ls_weighting_scheme calc
_refine_ls_wR_factor_gt 0.1392
_refine_ls_wR_factor_ref 0.1439
_reflns_number_gt 1082
_reflns_number_total 1229
_reflns_threshold_expression I>2sigma(I)
_cod_data_source_file rz2528.cif
_cod_data_source_block I
_cod_original_sg_symbol_H-M 'P 21/m'
_cod_database_code 2228860
_cod_database_fobs_code 2228860

loop_
_symmetry_equiv_pos_as_xyz
'x, y, z'
'-x, y+1/2, -z'
'-x, -y, -z'
'x, -y-1/2, z'

loop_
_atom_site_type_symbol
_atom_site_label
_atom_site_fract_x
_atom_site_fract_y
_atom_site_fract_z
_atom_site_U_iso_or_equiv
_atom_site_adp_type
_atom_site_calc_flag
_atom_site_refinement_flags
_atom_site_occupancy
_atom_site_disorder_assembly
_atom_site_disorder_group
N N1 0.3386(3) 0.2500 0.5841(3) 0.0298(5) Uani d S 1 . .
H H1A 0.2650 0.2500 0.6385 0.036 Uiso calc SR 1 . .
C C3 0.5712(4) 0.2500 0.4112(4) 0.0382(7) Uani d S 1 . .
C C2 0.4135(4) 0.2500 0.3392(4) 0.0378(7) Uani d S 1 . .
H H2A 0.3862 0.2500 0.2303 0.045 Uiso calc SR 1 . .
C C1 0.2974(3) 0.2500 0.4270(3) 0.0333(6) Uani d S 1 . .
C C5 0.4890(3) 0.2500 0.6600(4) 0.0338(6) Uani d S 1 . .
C C4 0.6066(3) 0.2500 0.5731(4) 0.0383(7) Uani d S 1 . .
H H4A 0.7115 0.2500 0.6242 0.046 Uiso calc SR 1 . .
C C7 0.6980(5) 0.2500 0.3145(5) 0.0548(10) Uani d S 1 . .
H H7A 0.7986 0.2500 0.3845 0.082 Uiso d SR 1 . .
H H7B 0.6891 0.1332 0.2496 0.082 Uiso d PR 0.50 . .
C C8 0.5179(4) 0.2500 0.8351(4) 0.0456(8) Uani d S 1 . .
H H8A 0.6296 0.2500 0.8750 0.068 Uiso d SR 1 . .
H H8B 0.4717 0.3668 0.8715 0.068 Uiso d PR 0.50 . .
C C6 0.1257(4) 0.2500 0.3578(4) 0.0505(9) Uani d S 1 . .
H H6A 0.0675 0.2500 0.4417 0.076 Uiso d SR 1 . .
H H6B 0.0992 0.3668 0.2945 0.076 Uiso d PR 0.50 . .
P P1 0.09606(8) 0.2500 0.89656(8) 0.0280(3) Uani d S 1 . .
O O1 0.0994(3) 0.2500 0.7269(3) 0.0515(7) Uani d S 1 . .
O O2 0.19545(18) 0.0720(3) 0.9782(2) 0.0494(5) Uani d D 1 . .
O O3 -0.0654(2) 0.2500 0.9371(2) 0.0343(5) Uani d S 1 . .
H H2 0.145(3) -0.024(3) 1.010(3) 0.066(9) Uiso d D 1 . .

loop_
_atom_site_aniso_label
_atom_site_aniso_U_11
_atom_site_aniso_U_22
_atom_site_aniso_U_33
_atom_site_aniso_U_12
_atom_site_aniso_U_13
_atom_site_aniso_U_23
N1 0.0261(11) 0.0273(11) 0.0368(12) 0.000 0.0079(9) 0.000
C3 0.0383(16) 0.0230(13) 0.0587(19) 0.000 0.0226(14) 0.000
C2 0.0431(17) 0.0325(15) 0.0408(16) 0.000 0.0156(13) 0.000
C1 0.0325(14) 0.0303(14) 0.0375(15) 0.000 0.0078(12) 0.000
C5 0.0289(14) 0.0270(13) 0.0446(16) 0.000 0.0044(12) 0.000
C4 0.0256(13) 0.0288(14) 0.0609(19) 0.000 0.0091(13) 0.000
C7 0.0469(19) 0.0458(19) 0.082(3) 0.000 0.0385(19) 0.000
C8 0.0344(16) 0.056(2) 0.0419(17) 0.000 -0.0032(13) 0.000
C6 0.0344(16) 0.080(3) 0.0366(16) 0.000 0.0040(13) 0.000
P1 0.0243(4) 0.0276(4) 0.0340(4) 0.000 0.0102(3) 0.000
O1 0.0383(12) 0.0835(19) 0.0353(12) 0.000 0.0131(9) 0.000
O2 0.0297(8) 0.0390(9) 0.0826(13) 0.0050(7) 0.0181(8) 0.0211(8)
O3 0.0267(10) 0.0300(10) 0.0493(12) 0.000 0.0152(9) 0.000

loop_
_atom_type_symbol
_atom_type_description
_atom_type_scat_dispersion_real
_atom_type_scat_dispersion_imag
_atom_type_scat_source
C C 0.0033 0.0016 'International Tables Vol C Tables 4.2.6.8 and 6.1.1.4'
N N 0.0061 0.0033 'International Tables Vol C Tables 4.2.6.8 and 6.1.1.4'
O O 0.0106 0.0060 'International Tables Vol C Tables 4.2.6.8 and 6.1.1.4'
P P 0.1023 0.0942 'International Tables Vol C Tables 4.2.6.8 and 6.1.1.4'
H H 0.0000 0.0000 'International Tables Vol C Tables 4.2.6.8 and 6.1.1.4'

loop_
_geom_angle_atom_site_label_1
_geom_angle_atom_site_label_2
_geom_angle_atom_site_label_3
_geom_angle_site_symmetry_1
_geom_angle_site_symmetry_3
_geom_angle
_geom_angle_publ_flag
C5 N1 C1 . . 123.0(3) ?
C5 N1 H1A . . 118.5 ?
C1 N1 H1A . . 118.5 ?
C4 C3 C2 . . 117.9(3) ?
C4 C3 C7 . . 121.7(3) ?
C2 C3 C7 . . 120.4(3) ?
C1 C2 C3 . . 120.6(3) ?
C1 C2 H2A . . 119.7 ?
C3 C2 H2A . . 119.7 ?
N1 C1 C2 . . 119.0(3) ?
N1 C1 C6 . . 117.4(3) ?
C2 C1 C6 . . 123.5(3) ?
N1 C5 C4 . . 118.5(3) ?
N1 C5 C8 . . 117.4(3) ?
C4 C5 C8 . . 124.1(3) ?
C5 C4 C3 . . 121.1(3) ?
C5 C4 H4A . . 119.5 ?
C3 C4 H4A . . 119.5 ?
C3 C7 H7A . . 108.3 ?
C3 C7 H7B . . 110.1 ?
H7A C7 H7B . . 109.5 ?
C5 C8 H8A . . 109.2 ?
C5 C8 H8B . . 109.6 ?
H8A C8 H8B . . 109.5 ?
C1 C6 H6A . . 108.5 ?
C1 C6 H6B . . 109.9 ?
H6A C6 H6B . . 109.5 ?
O1 P1 O3 . . 115.41(13) ?
O1 P1 O2 . 4_565 109.81(9) ?
O3 P1 O2 . 4_565 110.37(8) ?
O1 P1 O2 . . 109.81(9) ?
O3 P1 O2 . . 110.37(8) ?
O2 P1 O2 4_565 . 99.97(14) ?
P1 O2 H2 . . 117(2) ?

loop_
_geom_bond_atom_site_label_1
_geom_bond_atom_site_label_2
_geom_bond_site_symmetry_2
_geom_bond_distance
_geom_bond_publ_flag
N1 C5 . 1.339(4) ?
N1 C1 . 1.343(4) ?
N1 H1A . 0.8600 ?
C3 C4 . 1.381(5) ?
C3 C2 . 1.385(5) ?
C3 C7 . 1.501(4) ?
C2 C1 . 1.371(4) ?
C2 H2A . 0.9300 ?
C1 C6 . 1.489(4) ?
C5 C4 . 1.376(4) ?
C5 C8 . 1.493(4) ?
C4 H4A . 0.9300 ?
C7 H7A . 0.9601 ?
C7 H7B . 0.9600 ?
C8 H8A . 0.9600 ?
C8 H8B . 0.9600 ?
C6 H6A . 0.9600 ?
C6 H6B . 0.9600 ?
P1 O1 . 1.479(2) ?
P1 O3 . 1.502(2) ?
P1 O2 4_565 1.5603(17) ?
P1 O2 . 1.5603(16) ?
O2 H2 . 0.85(2) ?

loop_
_geom_hbond_atom_site_label_D
_geom_hbond_atom_site_label_H
_geom_hbond_atom_site_label_A
_geom_hbond_site_symmetry_A
_geom_hbond_distance_DH
_geom_hbond_distance_HA
_geom_hbond_distance_DA
_geom_hbond_angle_DHA
O2 H2 O3 3_557 0.85(2) 1.76(2) 2.6054(19) 169(2)
N1 H1A O1 . 0.86 1.75 2.602(3) 173.0
